data_7052311
loop_
_publ_author_name
'Zhang, Bing'
'Ni, Zhong-Hai'
'Cui, Ai-Li'
'Kou, Hui-Zhong'

_publ_section_title
;
 Heterometallic trinuclear CuIIMIII2 (M = Fe or Cr) complexes with
 novel bridges and unusual magnetic properties
;
_journal_issue 9
_journal_name_full 'New Journal of Chemistry'
_journal_page_first 1327
_journal_paper_doi 10.1039/b605521d
_journal_volume 30
_journal_year 2006
_chemical_formula_sum 'C52 H62 Cu Fe2 N18 O8'
_chemical_formula_weight 1242.44
_chemical_name_systematic
;
?
;
_space_group_IT_number 14
_symmetry_cell_setting monoclinic
_symmetry_space_group_name_Hall '-P 2ybc'
_symmetry_space_group_name_H-M 'P 1 21/c 1'
_atom_sites_solution_hydrogens geom
_atom_sites_solution_primary direct
_atom_sites_solution_secondary difmap
_audit_creation_method SHELXL-97
_cell_angle_alpha 90.00
_cell_angle_beta 90.108(10)
_cell_angle_gamma 90.00
_cell_formula_units_Z 2
_cell_length_a 15.740(3)
_cell_length_b 13.5539(16)
_cell_length_c 13.4949(14)
_cell_measurement_reflns_used 43
_cell_measurement_temperature 293(2)
_cell_measurement_theta_max 15.26
_cell_measurement_theta_min 2.58
_cell_volume 2879.0(7)
_computing_cell_refinement 'Bruker XSCANS'
_computing_data_collection 'Bruker XSCANS'
_computing_data_reduction 'Bruker SHELXTL'
_computing_molecular_graphics 'Bruker SHELXTL'
_computing_publication_material 'Bruker SHELXTL'
_computing_structure_refinement 'SHELXL-97 (Sheldrick, 1997)'
_computing_structure_solution 'SHELXS-97 (Sheldrick, 1990)'
_diffrn_ambient_temperature 293(2)
_diffrn_measured_fraction_theta_full 0.991
_diffrn_measured_fraction_theta_max 0.991
_diffrn_measurement_device_type 'Bruker P4'
_diffrn_measurement_method '\w scans'
_diffrn_radiation_monochromator graphite
_diffrn_radiation_source 'fine-focus sealed tube'
_diffrn_radiation_type MoK\a
_diffrn_radiation_wavelength 0.71073
_diffrn_reflns_av_R_equivalents 0.0429
_diffrn_reflns_av_sigmaI/netI 0.1326
_diffrn_reflns_limit_h_max 18
_diffrn_reflns_limit_h_min -18
_diffrn_reflns_limit_k_max 16
_diffrn_reflns_limit_k_min 0
_diffrn_reflns_limit_l_max 16
_diffrn_reflns_limit_l_min 0
_diffrn_reflns_number 5254
_diffrn_reflns_theta_full 25.00
_diffrn_reflns_theta_max 25.00
_diffrn_reflns_theta_min 1.98
_diffrn_standards_decay_% 0
_diffrn_standards_interval_count 97
_diffrn_standards_number 3
_exptl_absorpt_coefficient_mu 0.932
_exptl_absorpt_correction_T_max 0.865
_exptl_absorpt_correction_T_min 0.738
_exptl_absorpt_correction_type psi-scan
_exptl_absorpt_process_details 'North, et al., 1968'
_exptl_crystal_colour black
_exptl_crystal_density_diffrn 1.433
_exptl_crystal_density_method 'not measured'
_exptl_crystal_description block
_exptl_crystal_F_000 1290
_exptl_crystal_size_max 0.3
_exptl_crystal_size_mid 0.28
_exptl_crystal_size_min 0.15
_refine_diff_density_max 0.393
_refine_diff_density_min -0.379
_refine_diff_density_rms 0.080
_refine_ls_extinction_method none
_refine_ls_goodness_of_fit_ref 0.977
_refine_ls_hydrogen_treatment constr
_refine_ls_matrix_type full
_refine_ls_number_parameters 367
_refine_ls_number_reflns 5020
_refine_ls_number_restraints 0
_refine_ls_restrained_S_all 0.977
_refine_ls_R_factor_all 0.1700
_refine_ls_R_factor_gt 0.0621
_refine_ls_shift/su_max 0.000
_refine_ls_shift/su_mean 0.000
_refine_ls_structure_factor_coef Fsqd
_refine_ls_weighting_details 'calc w=1/[\s^2^(Fo^2^)+(0.0421P)^2^+0.0000P] where P=(Fo^2^+2Fc^2^)/3'
_refine_ls_weighting_scheme calc
_refine_ls_wR_factor_gt 0.1136
_refine_ls_wR_factor_ref 0.1610
_reflns_number_gt 2029
_reflns_number_total 5020
_reflns_threshold_expression >2sigma(I)
_cod_data_source_file b605521d.txt
_cod_data_source_block 2
_cod_depositor_comments
;
The following automatic conversions were performed:
'_symmetry_cell_setting' value 'Monoclinic' changed to 'monoclinic'
according to '/home/saulius/struct/CIF-dictionaries/cif_core.dic'
dictionary named 'cif_core.dic' version 2.4.1 from
2010-06-29.

'_exptl_absorpt_correction_type' value 'psi scan' changed to
'psi-scan' according to
'/home/saulius/struct/CIF-dictionaries/cif_core.dic' dictionary named
'cif_core.dic' version 2.4.1 from 2010-06-29.

Automatic conversion script
Id: cif_fix_enum 1527 2010-12-29 10:47:43Z saulius 
;
_cod_original_sg_symbol_H-M P2(1)/c
_cod_database_code 7052311

loop_
_symmetry_equiv_pos_as_xyz
'x, y, z'
'-x, y+1/2, -z+1/2'
'-x, -y, -z'
'x, -y-1/2, z-1/2'

loop_
_atom_site_label
_atom_site_type_symbol
_atom_site_fract_x
_atom_site_fract_y
_atom_site_fract_z
_atom_site_U_iso_or_equiv
_atom_site_adp_type
_atom_site_occupancy
_atom_site_symmetry_multiplicity
_atom_site_calc_flag
_atom_site_refinement_flags
_atom_site_disorder_assembly
_atom_site_disorder_group
Fe1 Fe 0.82376(6) 0.55554(8) 0.11713(7) 0.0449(3) Uani 1 1 d . . .
Cu1 Cu 0.5000 0.5000 0.0000 0.0559(4) Uani 1 2 d S . .
N1 N 0.4805(4) 0.6258(4) -0.0787(4) 0.0577(17) Uani 1 1 d . . .
H1A H 0.5325 0.6534 -0.0881 0.069 Uiso 1 1 calc R . .
N2 N 0.4668(4) 0.5786(4) 0.1176(4) 0.0577(17) Uani 1 1 d . . .
H2A H 0.4112 0.5644 0.1294 0.069 Uiso 1 1 calc R . .
N3 N 0.4906(5) 0.5470(7) -0.2388(5) 0.076(2) Uani 1 1 d . . .
N4 N 0.6514(4) 0.5626(5) 0.0045(5) 0.0666(19) Uani 1 1 d . . .
N5 N 1.0018(4) 0.5411(5) 0.2160(4) 0.070(2) Uani 1 1 d . . .
N6 N 0.8701(4) 0.6612(4) 0.0281(4) 0.0472(15) Uani 1 1 d . . .
N7 N 0.8413(4) 0.4204(4) 0.0602(4) 0.0510(16) Uani 1 1 d . . .
N8 N 0.7761(3) 0.4829(4) 0.2219(4) 0.0459(15) Uani 1 1 d . . .
N9 N 0.7916(3) 0.6653(4) 0.1943(4) 0.0427(14) Uani 1 1 d . . .
C1 C 0.4301(6) 0.8018(6) -0.0461(8) 0.117(4) Uani 1 1 d . . .
H1B H 0.4044 0.8050 -0.1106 0.176 Uiso 1 1 calc R . .
H1C H 0.4871 0.8269 -0.0495 0.176 Uiso 1 1 calc R . .
H1D H 0.3977 0.8407 -0.0004 0.176 Uiso 1 1 calc R . .
C2 C 0.4321(5) 0.6950(6) -0.0112(6) 0.071(2) Uani 1 1 d . . .
H2B H 0.3732 0.6717 -0.0083 0.086 Uiso 1 1 calc R . .
C3 C 0.4434(6) 0.6126(7) -0.1774(6) 0.081(3) Uani 1 1 d . . .
H3A H 0.3861 0.5874 -0.1703 0.097 Uiso 1 1 calc R . .
H3B H 0.4399 0.6764 -0.2097 0.097 Uiso 1 1 calc R . .
C4 C 0.5741(6) 0.5805(7) -0.2684(6) 0.100(3) Uani 1 1 d . . .
H4A H 0.6010 0.5305 -0.3079 0.150 Uiso 1 1 calc R . .
H4B H 0.6079 0.5931 -0.2105 0.150 Uiso 1 1 calc R . .
H4C H 0.5689 0.6400 -0.3066 0.150 Uiso 1 1 calc R . .
C5 C 0.4699(5) 0.6828(6) 0.0905(6) 0.073(2) Uani 1 1 d . . .
H5A H 0.5283 0.7057 0.0908 0.088 Uiso 1 1 calc R . .
H5B H 0.4381 0.7216 0.1381 0.088 Uiso 1 1 calc R . .
C6 C 0.5137(5) 0.5564(7) 0.2118(5) 0.078(3) Uani 1 1 d . . .
H6A H 0.5728 0.5752 0.2041 0.093 Uiso 1 1 calc R . .
H6B H 0.4899 0.5957 0.2650 0.093 Uiso 1 1 calc R . .
C7 C 0.7160(4) 0.5594(5) 0.0427(5) 0.0458(17) Uani 1 1 d . . .
C8 C 0.9372(5) 0.5460(5) 0.1774(5) 0.0517(19) Uani 1 1 d . . .
C9 C 0.8090(5) 0.7570(6) 0.1604(6) 0.058(2) Uani 1 1 d . . .
C10 C 0.7781(5) 0.3840(6) 0.2188(6) 0.055(2) Uani 1 1 d . . .
C11 C 0.7429(4) 0.5395(5) 0.2997(5) 0.0450(17) Uani 1 1 d . . .
C12 C 0.7498(4) 0.6427(5) 0.2834(5) 0.0486(19) Uani 1 1 d . . .
C13 C 0.7177(4) 0.7096(6) 0.3534(5) 0.057(2) Uani 1 1 d . . .
H13 H 0.7212 0.7773 0.3429 0.069 Uiso 1 1 calc R . .
C14 C 0.6807(5) 0.6721(7) 0.4381(6) 0.070(2) Uani 1 1 d . . .
H14 H 0.6595 0.7155 0.4855 0.085 Uiso 1 1 calc R . .
C15 C 0.6743(5) 0.5719(6) 0.4540(6) 0.076(3) Uani 1 1 d . . .
H15 H 0.6491 0.5487 0.5118 0.092 Uiso 1 1 calc R . .
C16 C 0.7047(5) 0.5060(6) 0.3860(5) 0.064(2) Uani 1 1 d . . .
H16 H 0.6998 0.4386 0.3976 0.077 Uiso 1 1 calc R . .
C17 C 0.8151(4) 0.3483(5) 0.1230(5) 0.0459(18) Uani 1 1 d . . .
C18 C 0.8181(5) 0.2494(6) 0.0987(6) 0.065(2) Uani 1 1 d . . .
H18 H 0.7995 0.2016 0.1431 0.077 Uiso 1 1 calc R . .
C19 C 0.8492(5) 0.2232(6) 0.0077(7) 0.069(2) Uani 1 1 d . . .
H19 H 0.8523 0.1571 -0.0107 0.082 Uiso 1 1 calc R . .
C20 C 0.8757(5) 0.2956(7) -0.0560(6) 0.076(3) Uani 1 1 d . . .
H20 H 0.8971 0.2790 -0.1180 0.091 Uiso 1 1 calc R . .
C21 C 0.8705(5) 0.3918(6) -0.0283(5) 0.063(2) Uani 1 1 d . . .
H21A H 0.8881 0.4400 -0.0728 0.076 Uiso 1 1 calc R . .
C22 C 0.8561(5) 0.7523(6) 0.0652(5) 0.0517(19) Uani 1 1 d . . .
C23 C 0.8861(5) 0.8368(6) 0.0195(6) 0.068(2) Uani 1 1 d . . .
H23 H 0.8782 0.8984 0.0484 0.081 Uiso 1 1 calc R . .
C24 C 0.9282(6) 0.8280(7) -0.0700(6) 0.074(3) Uani 1 1 d . . .
H24 H 0.9475 0.8838 -0.1031 0.089 Uiso 1 1 calc R . .
C25 C 0.9410(5) 0.7356(7) -0.1092(6) 0.072(2) Uani 1 1 d . . .
H25 H 0.9696 0.7277 -0.1690 0.087 Uiso 1 1 calc R . .
C26 C 0.9109(5) 0.6557(6) -0.0586(5) 0.063(2) Uani 1 1 d . . .
H26 H 0.9193 0.5935 -0.0861 0.075 Uiso 1 1 calc R . .
O1 O 0.7522(4) 0.3253(4) 0.2824(4) 0.0754(17) Uani 1 1 d . . .
O2 O 0.7887(4) 0.8358(4) 0.2003(4) 0.0837(19) Uani 1 1 d . . .
O1W O 0.8287(3) 1.0306(3) 0.2043(4) 0.0854(19) Uani 1 1 d . . .
H1W1 H 0.8349 0.9681 0.1982 0.128 Uiso 1 1 d R . .
H1W2 H 0.8628 1.0423 0.2554 0.128 Uiso 1 1 d R . .
O2W O 0.6965(4) 0.1282(4) 0.2981(5) 0.107(2) Uani 1 1 d . . .
H2W1 H 0.7167 0.1919 0.2704 0.160 Uiso 1 1 d R . .
H2W2 H 0.7279 0.0878 0.2660 0.160 Uiso 1 1 d R . .

loop_
_atom_site_aniso_label
_atom_site_aniso_U_11
_atom_site_aniso_U_22
_atom_site_aniso_U_33
_atom_site_aniso_U_23
_atom_site_aniso_U_13
_atom_site_aniso_U_12
Fe1 0.0457(6) 0.0428(6) 0.0461(6) -0.0001(5) 0.0008(5) 0.0003(6)
Cu1 0.0710(10) 0.0490(8) 0.0478(8) -0.0032(7) -0.0033(7) 0.0118(7)
N1 0.048(4) 0.070(5) 0.055(4) 0.010(4) 0.003(3) 0.006(3)
N2 0.061(4) 0.051(4) 0.061(4) -0.009(3) 0.010(3) -0.006(3)
N3 0.080(5) 0.097(6) 0.052(4) 0.007(4) 0.009(4) -0.010(5)
N4 0.050(4) 0.074(5) 0.076(5) -0.001(4) -0.013(4) 0.003(4)
N5 0.057(4) 0.091(6) 0.062(4) -0.006(4) -0.008(4) 0.010(4)
N6 0.048(4) 0.045(4) 0.048(4) 0.005(3) -0.006(3) -0.003(3)
N7 0.058(4) 0.049(4) 0.047(4) -0.005(3) 0.001(3) 0.005(3)
N8 0.051(4) 0.035(3) 0.051(4) -0.002(3) -0.003(3) 0.005(3)
N9 0.042(4) 0.041(4) 0.045(4) 0.000(3) 0.002(3) -0.001(3)
C1 0.123(9) 0.062(6) 0.167(10) 0.029(7) 0.041(8) 0.014(6)
C2 0.072(6) 0.057(6) 0.085(6) 0.010(5) 0.022(5) 0.010(5)
C3 0.072(6) 0.114(8) 0.055(5) 0.029(5) -0.008(5) -0.006(6)
C4 0.093(8) 0.121(9) 0.087(7) 0.036(6) 0.025(6) 0.006(6)
C5 0.071(6) 0.057(6) 0.092(7) -0.011(5) 0.021(5) -0.002(5)
C6 0.085(7) 0.103(8) 0.044(5) -0.020(5) -0.006(4) -0.013(6)
C7 0.046(5) 0.042(4) 0.049(4) 0.004(4) 0.008(4) 0.006(4)
C8 0.057(5) 0.052(5) 0.046(4) -0.006(4) 0.015(4) -0.002(4)
C9 0.068(6) 0.046(5) 0.060(5) 0.006(4) -0.002(4) -0.012(4)
C10 0.057(5) 0.049(5) 0.058(5) 0.009(4) 0.000(4) 0.002(4)
C11 0.044(4) 0.047(5) 0.045(4) -0.003(4) 0.005(3) 0.006(4)
C12 0.042(4) 0.058(5) 0.045(4) -0.008(4) -0.005(4) 0.003(4)
C13 0.053(5) 0.063(5) 0.056(5) -0.015(4) 0.013(4) 0.006(4)
C14 0.063(6) 0.079(7) 0.070(6) -0.024(5) 0.018(5) 0.011(5)
C15 0.090(7) 0.067(6) 0.072(6) 0.002(5) 0.032(5) -0.003(5)
C16 0.073(6) 0.058(5) 0.062(5) 0.002(5) 0.017(4) -0.008(4)
C17 0.049(5) 0.045(5) 0.045(4) -0.002(4) -0.006(4) 0.000(4)
C18 0.070(6) 0.037(4) 0.086(6) -0.004(5) 0.007(5) 0.002(4)
C19 0.064(6) 0.048(5) 0.094(7) -0.016(5) -0.002(5) 0.000(4)
C20 0.089(7) 0.066(6) 0.072(6) -0.019(5) 0.003(5) 0.010(6)
C21 0.075(6) 0.067(6) 0.048(5) -0.006(4) 0.008(4) 0.000(5)
C22 0.055(5) 0.051(5) 0.050(5) 0.004(4) -0.003(4) -0.008(4)
C23 0.074(6) 0.051(5) 0.078(6) 0.011(5) 0.001(5) 0.003(5)
C24 0.083(7) 0.072(7) 0.067(6) 0.027(5) -0.013(5) -0.021(5)
C25 0.068(6) 0.091(7) 0.059(5) 0.014(5) 0.010(4) -0.006(5)
C26 0.066(6) 0.075(6) 0.048(5) 0.005(4) 0.014(4) -0.004(5)
O1 0.109(5) 0.050(4) 0.068(4) 0.012(3) 0.010(3) 0.000(3)
O2 0.126(5) 0.039(3) 0.086(4) -0.010(3) 0.028(4) -0.007(3)
O1W 0.076(4) 0.044(4) 0.135(5) -0.007(3) -0.023(4) -0.002(3)
O2W 0.090(5) 0.067(4) 0.164(6) 0.000(4) 0.046(4) -0.021(4)

loop_
_atom_type_symbol
_atom_type_description
_atom_type_scat_dispersion_real
_atom_type_scat_dispersion_imag
_atom_type_scat_source
C C 0.0033 0.0016 'International Tables Vol C Tables 4.2.6.8 and 6.1.1.4'
H H 0.0000 0.0000 'International Tables Vol C Tables 4.2.6.8 and 6.1.1.4'
N N 0.0061 0.0033 'International Tables Vol C Tables 4.2.6.8 and 6.1.1.4'
O O 0.0106 0.0060 'International Tables Vol C Tables 4.2.6.8 and 6.1.1.4'
Fe Fe 0.3463 0.8444 'International Tables Vol C Tables 4.2.6.8 and 6.1.1.4'
Cu Cu 0.3201 1.2651 'International Tables Vol C Tables 4.2.6.8 and 6.1.1.4'

loop_
_geom_angle_atom_site_label_1
_geom_angle_atom_site_label_2
_geom_angle_atom_site_label_3
_geom_angle
_geom_angle_site_symmetry_1
_geom_angle_site_symmetry_3
_geom_angle_publ_flag
N8 Fe1 N9 83.7(2) . . ?
N8 Fe1 C8 91.0(3) . . ?
N9 Fe1 C8 93.9(3) . . ?
N8 Fe1 C7 93.1(3) . . ?
N9 Fe1 C7 91.7(3) . . ?
C8 Fe1 C7 173.4(3) . . ?
N8 Fe1 N7 82.3(2) . . ?
N9 Fe1 N7 165.8(2) . . ?
C8 Fe1 N7 88.5(3) . . ?
C7 Fe1 N7 87.0(3) . . ?
N8 Fe1 N6 165.8(2) . . ?
N9 Fe1 N6 82.3(2) . . ?
C8 Fe1 N6 87.9(3) . . ?
C7 Fe1 N6 89.4(2) . . ?
N7 Fe1 N6 111.8(3) . . ?
N2 Cu1 N2 180.0(2) . 3_665 ?
N2 Cu1 N1 94.1(2) . 3_665 ?
N2 Cu1 N1 85.9(2) 3_665 3_665 ?
N2 Cu1 N1 85.9(2) . . ?
N2 Cu1 N1 94.1(2) 3_665 . ?
N1 Cu1 N1 180.0(3) 3_665 . ?
C3 N1 C2 115.0(7) . . ?
C3 N1 Cu1 115.7(5) . . ?
C2 N1 Cu1 106.3(4) . . ?
C3 N1 H1A 106.4 . . ?
C2 N1 H1A 106.4 . . ?
Cu1 N1 H1A 106.4 . . ?
C5 N2 C6 112.9(7) . . ?
C5 N2 Cu1 108.1(5) . . ?
C6 N2 Cu1 116.2(5) . . ?
C5 N2 H2A 106.4 . . ?
C6 N2 H2A 106.4 . . ?
Cu1 N2 H2A 106.4 . . ?
C3 N3 C4 116.1(8) . . ?
C3 N3 C6 115.6(7) . 3_665 ?
C4 N3 C6 114.5(8) . 3_665 ?
C26 N6 C22 117.0(7) . . ?
C26 N6 Fe1 131.2(6) . . ?
C22 N6 Fe1 111.7(5) . . ?
C21 N7 C17 117.0(6) . . ?
C21 N7 Fe1 130.8(6) . . ?
C17 N7 Fe1 112.1(4) . . ?
C10 N8 C11 125.3(6) . . ?
C10 N8 Fe1 119.4(5) . . ?
C11 N8 Fe1 115.3(4) . . ?
C9 N9 C12 125.8(6) . . ?
C9 N9 Fe1 118.9(5) . . ?
C12 N9 Fe1 115.3(5) . . ?
C2 C1 H1B 109.5 . . ?
C2 C1 H1C 109.5 . . ?
H1B C1 H1C 109.5 . . ?
C2 C1 H1D 109.5 . . ?
H1B C1 H1D 109.5 . . ?
H1C C1 H1D 109.5 . . ?
C5 C2 N1 106.4(6) . . ?
C5 C2 C1 113.3(8) . . ?
N1 C2 C1 114.4(7) . . ?
C5 C2 H2B 107.5 . . ?
N1 C2 H2B 107.5 . . ?
C1 C2 H2B 107.5 . . ?
N3 C3 N1 113.5(7) . . ?
N3 C3 H3A 108.9 . . ?
N1 C3 H3A 108.9 . . ?
N3 C3 H3B 108.9 . . ?
N1 C3 H3B 108.9 . . ?
H3A C3 H3B 107.7 . . ?
N3 C4 H4A 109.5 . . ?
N3 C4 H4B 109.5 . . ?
H4A C4 H4B 109.5 . . ?
N3 C4 H4C 109.5 . . ?
H4A C4 H4C 109.5 . . ?
H4B C4 H4C 109.5 . . ?
N2 C5 C2 108.7(7) . . ?
N2 C5 H5A 109.9 . . ?
C2 C5 H5A 109.9 . . ?
N2 C5 H5B 109.9 . . ?
C2 C5 H5B 109.9 . . ?
H5A C5 H5B 108.3 . . ?
N3 C6 N2 112.5(6) 3_665 . ?
N3 C6 H6A 109.1 3_665 . ?
N2 C6 H6A 109.1 . . ?
N3 C6 H6B 109.1 3_665 . ?
N2 C6 H6B 109.1 . . ?
H6A C6 H6B 107.8 . . ?
N4 C7 Fe1 176.1(6) . . ?
N5 C8 Fe1 177.3(6) . . ?
O2 C9 N9 126.3(7) . . ?
O2 C9 C22 122.9(7) . . ?
N9 C9 C22 110.8(7) . . ?
O1 C10 N8 127.8(8) . . ?
O1 C10 C17 121.2(7) . . ?
N8 C10 C17 111.0(7) . . ?
C16 C11 N8 127.8(7) . . ?
C16 C11 C12 119.0(7) . . ?
N8 C11 C12 113.2(6) . . ?
C13 C12 N9 127.2(7) . . ?
C13 C12 C11 120.3(7) . . ?
N9 C12 C11 112.5(6) . . ?
C14 C13 C12 118.2(7) . . ?
C14 C13 H13 120.9 . . ?
C12 C13 H13 120.9 . . ?
C15 C14 C13 121.5(8) . . ?
C15 C14 H14 119.3 . . ?
C13 C14 H14 119.3 . . ?
C16 C15 C14 120.8(8) . . ?
C16 C15 H15 119.6 . . ?
C14 C15 H15 119.6 . . ?
C15 C16 C11 120.2(8) . . ?
C15 C16 H16 119.9 . . ?
C11 C16 H16 119.9 . . ?
N7 C17 C18 122.7(7) . . ?
N7 C17 C10 115.1(6) . . ?
C18 C17 C10 122.1(7) . . ?
C19 C18 C17 118.5(8) . . ?
C19 C18 H18 120.8 . . ?
C17 C18 H18 120.8 . . ?
C20 C19 C18 119.1(8) . . ?
C20 C19 H19 120.4 . . ?
C18 C19 H19 120.4 . . ?
C21 C20 C19 119.7(8) . . ?
C21 C20 H20 120.1 . . ?
C19 C20 H20 120.1 . . ?
N7 C21 C20 123.0(8) . . ?
N7 C21 H21A 118.5 . . ?
C20 C21 H21A 118.5 . . ?
N6 C22 C23 122.3(7) . . ?
N6 C22 C9 116.2(7) . . ?
C23 C22 C9 121.5(8) . . ?
C24 C23 C22 118.9(8) . . ?
C24 C23 H23 120.6 . . ?
C22 C23 H23 120.6 . . ?
C25 C24 C23 119.1(8) . . ?
C25 C24 H24 120.5 . . ?
C23 C24 H24 120.5 . . ?
C26 C25 C24 118.6(8) . . ?
C26 C25 H25 120.7 . . ?
C24 C25 H25 120.7 . . ?
N6 C26 C25 124.1(8) . . ?
N6 C26 H26 117.9 . . ?
C25 C26 H26 117.9 . . ?
H1W1 O1W H1W2 100.5 . . ?
H2W1 O2W H2W2 100.4 . . ?

loop_
_geom_bond_atom_site_label_1
_geom_bond_atom_site_label_2
_geom_bond_distance
_geom_bond_site_symmetry_2
_geom_bond_publ_flag
Fe1 N8 1.879(6) . ?
Fe1 N9 1.885(5) . ?
Fe1 C8 1.965(8) . ?
Fe1 C7 1.970(7) . ?
Fe1 N7 2.006(5) . ?
Fe1 N6 2.007(6) . ?
Cu1 N2 1.982(5) . ?
Cu1 N2 1.982(5) 3_665 ?
Cu1 N1 2.032(6) 3_665 ?
Cu1 N1 2.032(6) . ?
N1 C3 1.463(8) . ?
N1 C2 1.515(9) . ?
N1 H1A 0.9100 . ?
N2 C5 1.460(8) . ?
N2 C6 1.501(9) . ?
N2 H2A 0.9100 . ?
N3 C3 1.425(10) . ?
N3 C4 1.448(10) . ?
N3 C6 1.450(9) 3_665 ?
N4 C7 1.139(7) . ?
N5 C8 1.144(8) . ?
N6 C26 1.338(8) . ?
N6 C22 1.351(8) . ?
N7 C21 1.337(8) . ?
N7 C17 1.358(8) . ?
N8 C10 1.341(8) . ?
N8 C11 1.402(8) . ?
N9 C9 1.353(8) . ?
N9 C12 1.405(8) . ?
C1 C2 1.522(10) . ?
C1 H1B 0.9600 . ?
C1 H1C 0.9600 . ?
C1 H1D 0.9600 . ?
C2 C5 1.504(10) . ?
C2 H2B 0.9800 . ?
C3 H3A 0.9700 . ?
C3 H3B 0.9700 . ?
C4 H4A 0.9600 . ?
C4 H4B 0.9600 . ?
C4 H4C 0.9600 . ?
C5 H5A 0.9700 . ?
C5 H5B 0.9700 . ?
C6 N3 1.450(9) 3_665 ?
C6 H6A 0.9700 . ?
C6 H6B 0.9700 . ?
C9 O2 1.238(8) . ?
C9 C22 1.485(9) . ?
C10 O1 1.240(8) . ?
C10 C17 1.500(9) . ?
C11 C16 1.387(9) . ?
C11 C12 1.420(9) . ?
C12 C13 1.404(9) . ?
C13 C14 1.381(9) . ?
C13 H13 0.9300 . ?
C14 C15 1.380(10) . ?
C14 H14 0.9300 . ?
C15 C16 1.367(10) . ?
C15 H15 0.9300 . ?
C16 H16 0.9300 . ?
C17 C18 1.381(9) . ?
C18 C19 1.369(10) . ?
C18 H18 0.9300 . ?
C19 C20 1.370(10) . ?
C19 H19 0.9300 . ?
C20 C21 1.360(10) . ?
C20 H20 0.9300 . ?
C21 H21A 0.9300 . ?
C22 C23 1.385(9) . ?
C23 C24 1.383(10) . ?
C23 H23 0.9300 . ?
C24 C25 1.375(10) . ?
C24 H24 0.9300 . ?
C25 C26 1.366(10) . ?
C25 H25 0.9300 . ?
C26 H26 0.9300 . ?
O1W H1W1 0.8559 . ?
O1W H1W2 0.8872 . ?
O2W H2W1 0.9933 . ?
O2W H2W2 0.8553 . ?
